data_4062514
loop_
_publ_author_name
'N\'u\~nez, Rosario'
'Tutusaus, Oscar'
'Teixidor, Francesc'
'Vi\~nas, Clara'
'Sillanp\"a\"a, Reijo'
'Kivek\"as, Raikko'

_publ_section_title
;
Formation of new \h^5^-Rh(III) complexes from \h^5^-Rh(I) rhodacarborane
containing charge-compebsated ligands.
;
_journal_issue 10
_journal_name_full Organometallics
_journal_page_first 2273
_journal_page_last 2280
_journal_paper_doi 10.1021/om030635h
_journal_volume 23
_journal_year 2004
_chemical_formula_moiety 'C40 H46 B9 P2 Rh S, C0.91 H 1.82 Cl1.82'
_chemical_formula_sum 'C40.91 H47.82 B9 Cl1.82 P2 Rh S'
_chemical_formula_weight 898.25
_space_group_IT_number 2
_symmetry_cell_setting triclinic
_symmetry_space_group_name_Hall '-P 1'
_symmetry_space_group_name_H-M 'P -1'
_cell_angle_alpha 105.032(3)
_cell_angle_beta 96.062(2)
_cell_angle_gamma 101.274(2)
_cell_formula_units_Z 2
_cell_length_a 9.2945(4)
_cell_length_b 12.2403(5)
_cell_length_c 19.7289(7)
_cell_measurement_temperature 173(2)
_cell_volume 2096.72(14)
_diffrn_ambient_temperature 173(2)
_exptl_crystal_density_diffrn 1.423
_cod_database_code 4062514

loop_
_symmetry_equiv_pos_as_xyz
'x, y, z'
'-x, -y, -z'

loop_
_atom_site_label
_atom_site_type_symbol
_atom_site_fract_x
_atom_site_fract_y
_atom_site_fract_z
_atom_site_U_iso_or_equiv
_atom_site_adp_type
_atom_site_occupancy
_atom_site_calc_flag
_atom_site_refinement_flags
_atom_site_disorder_assembly
_atom_site_disorder_group
Rh3 Rh 0.30314(4) 0.21204(3) 0.273975(16) 0.02078(10) Uani 1 d . . .
S S 0.14210(13) 0.42211(11) 0.23382(6) 0.0332(3) Uani 1 d . . .
Cl1 Cl 0.2583(2) 0.41800(15) -0.04555(10) 0.0712(7) Uani 0.912(5) d P A 1
Cl2 Cl 0.1726(2) 0.62648(18) 0.02426(12) 0.0877(8) Uani 0.912(5) d P A 1
C51 C 0.3194(7) 0.5657(6) -0.0034(3) 0.0561(17) Uani 0.912(5) d P A 1
H51A H 0.3653 0.6050 -0.0365 0.067 Uiso 0.912(5) calc PR A 1
H51B H 0.3963 0.5784 0.0383 0.067 Uiso 0.912(5) calc PR A 1
P1 P 0.20359(11) 0.23843(9) 0.37423(5) 0.0212(2) Uani 1 d . . .
P2 P 0.18955(12) 0.02103(10) 0.22514(5) 0.0230(2) Uani 1 d . . .
C1 C 0.5661(5) 0.2993(4) 0.2889(2) 0.0278(10) Uani 1 d . . .
H1 H 0.6239 0.2678 0.3303 0.033 Uiso 1 calc R . .
C2 C 0.5005(4) 0.2166(4) 0.2128(2) 0.0270(9) Uani 1 d . . .
H2 H 0.5086 0.1237 0.2012 0.032 Uiso 1 calc R . .
C13 C 0.0613(6) 0.3881(5) 0.1420(3) 0.0500(14) Uani 1 d . . .
H13A H -0.0342 0.4106 0.1387 0.075 Uiso 1 calc R . .
H13B H 0.0454 0.3044 0.1195 0.075 Uiso 1 calc R . .
H13C H 0.1286 0.4308 0.1176 0.075 Uiso 1 calc R . .
C14 C 0.1818(7) 0.5776(5) 0.2574(4) 0.073(2) Uani 1 d . . .
H14A H 0.2480 0.6051 0.2268 0.110 Uiso 1 calc R . .
H14B H 0.2303 0.6098 0.3072 0.110 Uiso 1 calc R . .
H14C H 0.0888 0.6029 0.2511 0.110 Uiso 1 calc R . .
C15 C 0.1792(4) 0.3861(4) 0.4147(2) 0.0222(9) Uani 1 d . . .
C16 C 0.2923(5) 0.4679(4) 0.4664(2) 0.0277(10) Uani 1 d . . .
H16 H 0.3803 0.4458 0.4810 0.033 Uiso 1 calc R . .
C17 C 0.2777(5) 0.5799(4) 0.4966(2) 0.0317(10) Uani 1 d . . .
H17 H 0.3549 0.6335 0.5319 0.038 Uiso 1 calc R . .
C18 C 0.1513(5) 0.6139(4) 0.4756(2) 0.0334(10) Uani 1 d . . .
H18 H 0.1412 0.6908 0.4959 0.040 Uiso 1 calc R . .
C19 C 0.0397(5) 0.5349(4) 0.4246(2) 0.0324(10) Uani 1 d . . .
H19 H -0.0476 0.5578 0.4100 0.039 Uiso 1 calc R . .
C20 C 0.0532(5) 0.4225(4) 0.3945(2) 0.0265(9) Uani 1 d . . .
H20 H -0.0251 0.3695 0.3596 0.032 Uiso 1 calc R . .
C21 C 0.0161(4) 0.1525(4) 0.3720(2) 0.0229(9) Uani 1 d . . .
C22 C -0.0930(5) 0.1417(4) 0.3145(2) 0.0272(9) Uani 1 d . . .
H22 H -0.0684 0.1792 0.2793 0.033 Uiso 1 calc R . .
C23 C -0.2362(5) 0.0771(4) 0.3081(2) 0.0301(10) Uani 1 d . . .
H23 H -0.3091 0.0715 0.2690 0.036 Uiso 1 calc R . .
C24 C -0.2740(5) 0.0210(4) 0.3581(2) 0.0332(10) Uani 1 d . . .
H24 H -0.3721 -0.0241 0.3532 0.040 Uiso 1 calc R . .
C25 C -0.1680(5) 0.0307(4) 0.4153(2) 0.0310(10) Uani 1 d . . .
H25 H -0.1935 -0.0074 0.4502 0.037 Uiso 1 calc R . .
C26 C -0.0239(5) 0.0962(4) 0.4222(2) 0.0262(9) Uani 1 d . . .
H26 H 0.0480 0.1024 0.4618 0.031 Uiso 1 calc R . .
C27 C 0.3150(4) 0.2168(4) 0.4505(2) 0.0227(9) Uani 1 d . . .
C28 C 0.2908(5) 0.2553(4) 0.5204(2) 0.0271(9) Uani 1 d . . .
H28 H 0.2112 0.2923 0.5296 0.032 Uiso 1 calc R . .
C29 C 0.3800(5) 0.2408(4) 0.5768(2) 0.0324(10) Uani 1 d . . .
H29 H 0.3616 0.2678 0.6240 0.039 Uiso 1 calc R . .
C30 C 0.4955(5) 0.1871(4) 0.5639(2) 0.0301(10) Uani 1 d . . .
H30 H 0.5575 0.1778 0.6025 0.036 Uiso 1 calc R . .
C31 C 0.5217(5) 0.1467(4) 0.4955(2) 0.0292(10) Uani 1 d . . .
H31 H 0.5996 0.1075 0.4868 0.035 Uiso 1 calc R . .
C32 C 0.4341(4) 0.1632(4) 0.4393(2) 0.0251(9) Uani 1 d . . .
H32 H 0.4552 0.1378 0.3925 0.030 Uiso 1 calc R . .
C33 C 0.0472(4) -0.0086(4) 0.1468(2) 0.0256(9) Uani 1 d . . .
C34 C -0.0269(5) 0.0770(4) 0.1395(2) 0.0291(10) Uani 1 d . . .
H34 H 0.0015 0.1515 0.1735 0.035 Uiso 1 calc R . .
C35 C -0.1419(5) 0.0550(5) 0.0832(2) 0.0391(12) Uani 1 d . . .
H35 H -0.1938 0.1135 0.0799 0.047 Uiso 1 calc R . .
C36 C -0.1805(5) -0.0507(5) 0.0325(2) 0.0392(12) Uani 1 d . . .
H36 H -0.2582 -0.0649 -0.0063 0.047 Uiso 1 calc R . .
C37 C -0.1073(6) -0.1364(5) 0.0374(2) 0.0413(12) Uani 1 d . . .
H37 H -0.1343 -0.2094 0.0019 0.050 Uiso 1 calc R . .
C38 C 0.0056(5) -0.1168(4) 0.0940(2) 0.0334(10) Uani 1 d . . .
H38 H 0.0552 -0.1766 0.0972 0.040 Uiso 1 calc R . .
C39 C 0.0959(5) -0.0762(4) 0.2732(2) 0.0247(9) Uani 1 d . . .
C40 C -0.0465(5) -0.1470(4) 0.2480(2) 0.0308(10) Uani 1 d . . .
H40 H -0.1021 -0.1433 0.2057 0.037 Uiso 1 calc R . .
C41 C -0.1077(5) -0.2233(4) 0.2845(3) 0.0371(11) Uani 1 d . . .
H41 H -0.2043 -0.2722 0.2663 0.044 Uiso 1 calc R . .
C42 C -0.0305(5) -0.2289(4) 0.3461(3) 0.0360(11) Uani 1 d . . .
H42 H -0.0735 -0.2809 0.3707 0.043 Uiso 1 calc R . .
C43 C 0.1100(5) -0.1584(4) 0.3721(2) 0.0338(11) Uani 1 d . . .
H43 H 0.1645 -0.1625 0.4145 0.041 Uiso 1 calc R . .
C44 C 0.1718(5) -0.0820(4) 0.3368(2) 0.0288(10) Uani 1 d . . .
H44 H 0.2676 -0.0324 0.3560 0.035 Uiso 1 calc R . .
C45 C 0.3200(5) -0.0646(4) 0.1860(2) 0.0264(9) Uani 1 d . . .
C46 C 0.3827(5) -0.1380(4) 0.2173(2) 0.0342(11) Uani 1 d . . .
H46 H 0.3522 -0.1512 0.2595 0.041 Uiso 1 calc R . .
C47 C 0.4888(5) -0.1922(5) 0.1879(3) 0.0441(13) Uani 1 d . . .
H47 H 0.5301 -0.2417 0.2102 0.053 Uiso 1 calc R . .
C48 C 0.5346(6) -0.1744(5) 0.1264(3) 0.0469(13) Uani 1 d . . .
H48 H 0.6091 -0.2099 0.1070 0.056 Uiso 1 calc R . .
C49 C 0.4709(6) -0.1045(5) 0.0934(3) 0.0442(13) Uani 1 d . . .
H49 H 0.5004 -0.0932 0.0506 0.053 Uiso 1 calc R . .
C50 C 0.3641(5) -0.0507(4) 0.1225(2) 0.0358(11) Uani 1 d . . .
H50 H 0.3203 -0.0038 0.0989 0.043 Uiso 1 calc R . .
B4 B 0.4569(5) 0.3942(5) 0.3119(3) 0.0285(11) Uani 1 d . . .
H4 H 0.4356 0.4286 0.3674 0.034 Uiso 1 calc R . .
B5 B 0.6394(6) 0.4357(5) 0.2899(3) 0.0343(12) Uani 1 d . . .
H5 H 0.7325 0.4971 0.3311 0.041 Uiso 1 calc R . .
B6 B 0.6716(6) 0.3180(5) 0.2254(3) 0.0342(12) Uani 1 d . . .
H6 H 0.7843 0.2994 0.2219 0.041 Uiso 1 calc R . .
B7 B 0.3490(5) 0.2526(5) 0.1702(2) 0.0271(11) Uani 1 d . . .
H7 H 0.2564 0.1923 0.1283 0.033 Uiso 1 calc R . .
B8 B 0.3266(5) 0.3748(4) 0.2328(3) 0.0266(11) Uani 1 d . . .
B9 B 0.4925(6) 0.4860(5) 0.2529(3) 0.0321(12) Uani 1 d . . .
H9 H 0.4897 0.5802 0.2692 0.039 Uiso 1 calc R . .
B10 B 0.6221(6) 0.4334(5) 0.1987(3) 0.0352(12) Uani 1 d . . .
H10 H 0.7034 0.4916 0.1778 0.042 Uiso 1 calc R . .
B11 B 0.5320(6) 0.2867(5) 0.1493(3) 0.0309(12) Uani 1 d . . .
H11 H 0.5534 0.2437 0.0951 0.037 Uiso 1 calc R . .
B12 B 0.4289(6) 0.3955(5) 0.1643(3) 0.0316(12) Uani 1 d . . .
H12 H 0.3860 0.4297 0.1207 0.038 Uiso 1 calc R . .

loop_
_atom_site_aniso_label
_atom_site_aniso_U_11
_atom_site_aniso_U_22
_atom_site_aniso_U_33
_atom_site_aniso_U_23
_atom_site_aniso_U_13
_atom_site_aniso_U_12
Rh3 0.01813(17) 0.02429(19) 0.02096(17) 0.00724(12) 0.00416(12) 0.00582(13)
S 0.0331(6) 0.0397(7) 0.0339(6) 0.0145(5) 0.0101(5) 0.0174(5)
Cl1 0.1029(16) 0.0461(11) 0.0703(12) 0.0178(8) 0.0304(10) 0.0209(10)
Cl2 0.0607(12) 0.0683(14) 0.1114(17) -0.0151(11) -0.0026(11) 0.0263(10)
C51 0.059(4) 0.050(4) 0.061(4) 0.015(3) 0.013(3) 0.015(3)
P1 0.0168(5) 0.0259(6) 0.0220(5) 0.0071(4) 0.0045(4) 0.0068(4)
P2 0.0225(6) 0.0246(6) 0.0231(5) 0.0073(4) 0.0048(4) 0.0069(5)
C1 0.019(2) 0.036(3) 0.030(2) 0.0138(19) 0.0048(17) 0.0036(19)
C2 0.019(2) 0.036(3) 0.026(2) 0.0085(19) 0.0082(17) 0.0047(19)
C13 0.038(3) 0.078(4) 0.045(3) 0.028(3) 0.008(2) 0.024(3)
C14 0.064(4) 0.046(4) 0.107(5) 0.004(4) 0.017(4) 0.030(3)
C15 0.022(2) 0.026(2) 0.021(2) 0.0086(17) 0.0055(16) 0.0067(18)
C16 0.020(2) 0.029(2) 0.034(2) 0.0095(19) 0.0034(18) 0.0061(18)
C17 0.030(2) 0.024(2) 0.037(3) 0.0055(19) 0.0074(19) -0.0011(19)
C18 0.039(3) 0.025(2) 0.039(3) 0.009(2) 0.013(2) 0.011(2)
C19 0.030(2) 0.035(3) 0.038(3) 0.013(2) 0.009(2) 0.016(2)
C20 0.023(2) 0.030(2) 0.028(2) 0.0087(18) 0.0052(17) 0.0077(19)
C21 0.019(2) 0.025(2) 0.026(2) 0.0038(17) 0.0057(16) 0.0109(18)
C22 0.025(2) 0.031(2) 0.027(2) 0.0082(18) 0.0050(18) 0.0112(19)
C23 0.022(2) 0.033(3) 0.034(2) 0.007(2) 0.0013(18) 0.010(2)
C24 0.021(2) 0.030(3) 0.046(3) 0.008(2) 0.007(2) 0.0048(19)
C25 0.028(2) 0.031(3) 0.039(3) 0.015(2) 0.0125(19) 0.010(2)
C26 0.020(2) 0.029(2) 0.030(2) 0.0088(18) 0.0045(17) 0.0056(18)
C27 0.018(2) 0.027(2) 0.023(2) 0.0084(17) 0.0014(16) 0.0029(17)
C28 0.021(2) 0.034(3) 0.028(2) 0.0097(19) 0.0040(17) 0.0084(19)
C29 0.028(2) 0.041(3) 0.025(2) 0.0080(19) 0.0043(18) 0.002(2)
C30 0.022(2) 0.039(3) 0.029(2) 0.015(2) -0.0047(18) 0.002(2)
C31 0.019(2) 0.031(3) 0.038(3) 0.013(2) 0.0002(18) 0.0057(19)
C32 0.021(2) 0.023(2) 0.031(2) 0.0082(18) 0.0054(17) 0.0044(18)
C33 0.019(2) 0.034(3) 0.022(2) 0.0080(18) 0.0057(16) 0.0038(19)
C34 0.027(2) 0.034(3) 0.026(2) 0.0098(19) 0.0045(18) 0.005(2)
C35 0.033(3) 0.055(3) 0.031(3) 0.015(2) 0.004(2) 0.013(2)
C36 0.029(3) 0.058(3) 0.027(2) 0.015(2) 0.0020(19) 0.001(2)
C37 0.040(3) 0.046(3) 0.027(3) 0.002(2) 0.009(2) -0.004(2)
C38 0.038(3) 0.027(3) 0.033(2) 0.0076(19) 0.010(2) 0.002(2)
C39 0.024(2) 0.023(2) 0.030(2) 0.0059(18) 0.0102(17) 0.0110(18)
C40 0.025(2) 0.037(3) 0.033(2) 0.013(2) 0.0081(18) 0.008(2)
C41 0.026(2) 0.037(3) 0.053(3) 0.018(2) 0.014(2) 0.009(2)
C42 0.035(3) 0.042(3) 0.048(3) 0.027(2) 0.021(2) 0.021(2)
C43 0.039(3) 0.038(3) 0.033(2) 0.015(2) 0.011(2) 0.019(2)
C44 0.031(2) 0.029(2) 0.026(2) 0.0061(18) 0.0053(18) 0.009(2)
C45 0.026(2) 0.026(2) 0.028(2) 0.0074(18) 0.0060(18) 0.0074(19)
C46 0.026(2) 0.040(3) 0.039(3) 0.012(2) 0.0075(19) 0.010(2)
C47 0.030(3) 0.046(3) 0.061(3) 0.017(3) 0.007(2) 0.020(2)
C48 0.031(3) 0.041(3) 0.065(4) 0.001(3) 0.016(2) 0.015(2)
C49 0.042(3) 0.047(3) 0.049(3) 0.012(2) 0.026(2) 0.016(3)
C50 0.041(3) 0.034(3) 0.038(3) 0.013(2) 0.016(2) 0.013(2)
B4 0.027(3) 0.033(3) 0.024(3) 0.007(2) 0.004(2) 0.004(2)
B5 0.027(3) 0.042(3) 0.030(3) 0.011(2) 0.001(2) 0.000(2)
B6 0.019(3) 0.049(4) 0.038(3) 0.018(3) 0.010(2) 0.007(2)
B7 0.026(3) 0.036(3) 0.023(2) 0.013(2) 0.008(2) 0.007(2)
B8 0.025(3) 0.031(3) 0.027(3) 0.012(2) 0.004(2) 0.009(2)
B9 0.030(3) 0.028(3) 0.035(3) 0.009(2) 0.008(2) -0.001(2)
B10 0.033(3) 0.038(3) 0.035(3) 0.015(2) 0.011(2) 0.001(2)
B11 0.030(3) 0.035(3) 0.033(3) 0.013(2) 0.012(2) 0.011(2)
B12 0.032(3) 0.034(3) 0.032(3) 0.012(2) 0.009(2) 0.009(2)

loop_
_geom_bond_atom_site_label_1
_geom_bond_atom_site_label_2
_geom_bond_distance
_geom_bond_site_symmetry_2
_geom_bond_publ_flag
Rh3 P1 2.2461(10) . y
Rh3 P2 2.2718(12) . y
Rh3 B4 2.289(5) . y
Rh3 B7 2.291(4) . y
Rh3 C2 2.299(4) . y
Rh3 B8 2.321(5) . y
Rh3 C1 2.422(4) . y
S C14 1.790(6) . ?
S C13 1.794(5) . ?
S B8 1.914(5) . y
Cl1 C51 1.733(6) . ?
Cl2 C51 1.748(7) . ?
C51 H51A 0.9900 . ?
C51 H51B 0.9900 . ?
P1 C21 1.841(4) . ?
P1 C27 1.842(4) . ?
P1 C15 1.845(4) . ?
P2 C33 1.834(4) . ?
P2 C39 1.851(4) . ?
P2 C45 1.855(4) . ?
C1 C2 1.559(6) . y
C1 B5 1.670(7) . ?
C1 B4 1.694(7) . ?
C1 B6 1.705(6) . ?
C1 H1 1.1200 . ?
C2 B11 1.710(6) . ?
C2 B7 1.751(6) . ?
C2 B6 1.765(7) . ?
C2 H2 1.1200 . ?
C13 H13A 0.9800 . ?
C13 H13B 0.9800 . ?
C13 H13C 0.9800 . ?
C14 H14A 0.9800 . ?
C14 H14B 0.9800 . ?
C14 H14C 0.9800 . ?
C15 C20 1.388(6) . ?
C15 C16 1.408(6) . ?
C16 C17 1.386(6) . ?
C16 H16 0.9500 . ?
C17 C18 1.380(6) . ?
C17 H17 0.9500 . ?
C18 C19 1.380(6) . ?
C18 H18 0.9500 . ?
C19 C20 1.386(6) . ?
C19 H19 0.9500 . ?
C20 H20 0.9500 . ?
C21 C26 1.388(6) . ?
C21 C22 1.400(6) . ?
C22 C23 1.383(6) . ?
C22 H22 0.9500 . ?
C23 C24 1.377(6) . ?
C23 H23 0.9500 . ?
C24 C25 1.382(6) . ?
C24 H24 0.9500 . ?
C25 C26 1.392(6) . ?
C25 H25 0.9500 . ?
C26 H26 0.9500 . ?
C27 C28 1.394(6) . ?
C27 C32 1.402(6) . ?
C28 C29 1.386(6) . ?
C28 H28 0.9500 . ?
C29 C30 1.378(6) . ?
C29 H29 0.9500 . ?
C30 C31 1.377(6) . ?
C30 H30 0.9500 . ?
C31 C32 1.386(6) . ?
C31 H31 0.9500 . ?
C32 H32 0.9500 . ?
C33 C34 1.389(6) . ?
C33 C38 1.410(6) . ?
C34 C35 1.389(6) . ?
C34 H34 0.9500 . ?
C35 C36 1.370(7) . ?
C35 H35 0.9500 . ?
C36 C37 1.376(7) . ?
C36 H36 0.9500 . ?
C37 C38 1.385(7) . ?
C37 H37 0.9500 . ?
C38 H38 0.9500 . ?
C39 C40 1.393(6) . ?
C39 C44 1.398(6) . ?
C40 C41 1.393(6) . ?
C40 H40 0.9500 . ?
C41 C42 1.369(6) . ?
C41 H41 0.9500 . ?
C42 C43 1.379(7) . ?
C42 H42 0.9500 . ?
C43 C44 1.380(6) . ?
C43 H43 0.9500 . ?
C44 H44 0.9500 . ?
C45 C46 1.395(6) . ?
C45 C50 1.399(6) . ?
C46 C47 1.387(7) . ?
C46 H46 0.9500 . ?
C47 C48 1.382(7) . ?
C47 H47 0.9500 . ?
C48 C49 1.382(7) . ?
C48 H48 0.9500 . ?
C49 C50 1.389(6) . ?
C49 H49 0.9500 . ?
C50 H50 0.9500 . ?
B4 B5 1.804(7) . ?
B4 B8 1.804(7) . ?
B4 B9 1.826(7) . ?
B4 H4 1.1200 . ?
B5 B6 1.756(8) . ?
B5 B9 1.768(8) . ?
B5 B10 1.782(7) . ?
B5 H5 1.1200 . ?
B6 B10 1.754(8) . ?
B6 B11 1.784(7) . ?
B6 H6 1.1200 . ?
B7 B8 1.739(7) . ?
B7 B11 1.788(7) . ?
B7 B12 1.800(7) . ?
B7 H7 1.1200 . ?
B8 B12 1.774(7) . ?
B8 B9 1.777(7) . ?
B9 B12 1.775(7) . ?
B9 B10 1.797(7) . ?
B9 H9 1.1200 . ?
B10 B12 1.776(8) . ?
B10 B11 1.792(8) . ?
B10 H10 1.1200 . ?
B11 B12 1.771(7) . ?
B11 H11 1.1200 . ?
B12 H12 1.1200 . ?
